data_7061190
loop_
_publ_author_name
'Li, Haibo'
'Wang, Yanna'
'Wei, Zhenghe'
'Xia, Lianghong'
'Li, Zhimin'
'Zhang, Tonglai'

_publ_section_title
;
 Alkaline metal and alkaline earth metal salts of
 di(1H-tetrazol-5-yl)methanone (DTO): energetic catalysts for ammonium
 perchlorate decomposition
;
_journal_issue 9
_journal_name_full 'New Journal of Chemistry'
_journal_page_first 4462
_journal_page_last 4469
_journal_paper_doi 10.1039/D1NJ04594F
_journal_volume 46
_journal_year 2022
_chemical_formula_moiety 'C3 K0.498 N8 O Rb1.502'
_chemical_formula_sum 'C3 K0.5 N8 O Rb1.5'
_chemical_formula_weight 311.86
_space_group_crystal_system triclinic
_space_group_IT_number 2
_space_group_name_Hall '-P 1'
_space_group_name_H-M_alt 'P -1'
_atom_sites_solution_primary direct
_audit_creation_date 2021-12-31
_audit_creation_method
;
Olex2 1.3
(compiled 2020.11.12 svn.r5f609507 for OlexSys, GUI svn.r6408)
;
_audit_update_record
;
2022-01-03 deposited with the CCDC.	2022-01-11 downloaded from the CCDC.
;
_cell_angle_alpha 97.31(3)
_cell_angle_beta 92.74(3)
_cell_angle_gamma 106.32(3)
_cell_formula_units_Z 2
_cell_length_a 4.4887(9)
_cell_length_b 7.5710(15)
_cell_length_c 12.714(3)
_cell_measurement_reflns_used 1348
_cell_measurement_temperature 153(2)
_cell_measurement_theta_max 27.4816
_cell_measurement_theta_min 1.6211
_cell_volume 409.70(17)
_computing_cell_refinement 'CrystalClear (Rigaku Inc., 2008)'
_computing_data_collection 'CrystalClear (Rigaku Inc., 2008)'
_computing_data_reduction 'CrystalClear (Rigaku Inc., 2008)'
_computing_molecular_graphics 'Olex2 1.3 (Dolomanov et al., 2009)'
_computing_publication_material 'Olex2 1.3 (Dolomanov et al., 2009)'
_computing_structure_refinement 'SHELXL 2018/3 (Sheldrick, 2015)'
_computing_structure_solution 'SHELXS  (Sheldrick, 2008)'
_diffrn_ambient_temperature 153.15
_diffrn_measured_fraction_theta_full 0.992
_diffrn_measured_fraction_theta_max 0.992
_diffrn_measurement_device_type 'multiwire proportional'
_diffrn_measurement_method 'phi and omega scans'
_diffrn_radiation_type MoK\a
_diffrn_radiation_wavelength 0.71073
_diffrn_reflns_av_R_equivalents 0.0403
_diffrn_reflns_av_unetI/netI 0.0479
_diffrn_reflns_Laue_measured_fraction_full 0.992
_diffrn_reflns_Laue_measured_fraction_max 0.992
_diffrn_reflns_limit_h_max 4
_diffrn_reflns_limit_h_min -5
_diffrn_reflns_limit_k_max 8
_diffrn_reflns_limit_k_min -8
_diffrn_reflns_limit_l_max 13
_diffrn_reflns_limit_l_min -15
_diffrn_reflns_number 3076
_diffrn_reflns_point_group_measured_fraction_full 0.992
_diffrn_reflns_point_group_measured_fraction_max 0.992
_diffrn_reflns_theta_full 24.994
_diffrn_reflns_theta_max 24.994
_diffrn_reflns_theta_min 2.834
_exptl_absorpt_coefficient_mu 9.226
_exptl_absorpt_correction_T_max 1.0000
_exptl_absorpt_correction_T_min 0.5554
_exptl_absorpt_correction_type multi-scan
_exptl_absorpt_process_details 'CrystalClear (Rigaku Inc., 2008)'
_exptl_crystal_colour colorless
_exptl_crystal_density_diffrn 2.528
_exptl_crystal_description rod
_exptl_crystal_F_000 294
_exptl_crystal_size_max 0.23
_exptl_crystal_size_mid 0.21
_exptl_crystal_size_min 0.2
_refine_diff_density_max 0.560
_refine_diff_density_min -0.569
_refine_diff_density_rms 0.127
_refine_ls_extinction_method none
_refine_ls_goodness_of_fit_ref 1.099
_refine_ls_hydrogen_treatment undef
_refine_ls_matrix_type full
_refine_ls_number_parameters 129
_refine_ls_number_reflns 1429
_refine_ls_number_restraints 0
_refine_ls_restrained_S_all 1.099
_refine_ls_R_factor_all 0.0359
_refine_ls_R_factor_gt 0.0329
_refine_ls_shift/su_max 0.001
_refine_ls_shift/su_mean 0.000
_refine_ls_structure_factor_coef Fsqd
_refine_ls_weighting_details 'w=1/[\s^2^(Fo^2^)+(0.0301P)^2^+0.4046P] where P=(Fo^2^+2Fc^2^)/3'
_refine_ls_weighting_scheme calc
_refine_ls_wR_factor_gt 0.0726
_refine_ls_wR_factor_ref 0.0742
_reflns_Friedel_coverage 0.000
_reflns_number_gt 1318
_reflns_number_total 1429
_reflns_threshold_expression 'I > 2\s(I)'
_cod_data_source_file d1nj04594f2.cif
_cod_data_source_block bwn18406
_cod_depositor_comments 'Adding full bibliography for 7061189--7061194.cif.'
_cod_original_cell_volume 409.70(16)
_cod_original_formula_sum 'C3 K0.50 N8 O Rb1.50'
_cod_database_code 7061190
_shelx_shelxl_version_number 2018/3
_shelx_space_group_comment
;
The symmetry employed for this shelxl refinement is uniquely defined
by the following loop, which should always be used as a source of
symmetry information in preference to the above space-group names.
They are only intended as comments.
;
_shelx_estimated_absorpt_t_max 0.260
_shelx_estimated_absorpt_t_min 0.225
_olex2_refinement_description
;
1. Shared sites
{Rb1, K1}
{Rb2, K2}
2. Uiso/Uaniso restraints and constraints
Uanis(Rb1) = Uanis(K1)
Uanis(Rb2) = Uanis(K2)
3. Others
 Sof(K1)=1-FVAR(1)
 Sof(Rb1)=FVAR(1)
 Sof(K2)=1-FVAR(2)
 Sof(Rb2)=FVAR(2)
;
_olex2_submission_special_instructions 'No special instructions were received'

loop_
_space_group_symop_operation_xyz
'x, y, z'
'-x, -y, -z'

loop_
_atom_site_label
_atom_site_type_symbol
_atom_site_fract_x
_atom_site_fract_y
_atom_site_fract_z
_atom_site_U_iso_or_equiv
_atom_site_adp_type
_atom_site_occupancy
_atom_site_site_symmetry_order
_atom_site_calc_flag
_atom_site_refinement_flags_posn
_atom_site_refinement_flags_adp
_atom_site_refinement_flags_occupancy
_atom_site_disorder_assembly
_atom_site_disorder_group
Rb1 Rb 0.60770(9) 0.29246(6) 0.08066(3) 0.01676(18) Uani 0.908(7) 1 d . . P A 1
Rb2 Rb 0.76016(11) 1.20330(7) 0.39987(4) 0.0174(2) Uani 0.593(6) 1 d . . P B 1
O1 O 0.2337(6) 0.5442(4) 0.1215(2) 0.0229(7) Uani 1 1 d . . . . .
N5 N 0.5298(8) 0.8005(5) 0.3805(3) 0.0205(8) Uani 1 1 d . . . . .
N4 N 0.1883(8) 0.9880(5) 0.2456(3) 0.0210(9) Uani 1 1 d . . . . .
N8 N 0.6049(8) 0.5386(5) 0.3011(3) 0.0217(8) Uani 1 1 d . . . . .
N7 N 0.7557(8) 0.5845(5) 0.3982(3) 0.0234(9) Uani 1 1 d . . . . .
N2 N -0.1544(8) 0.9625(5) 0.1108(3) 0.0230(9) Uani 1 1 d . . . . .
N3 N 0.0026(8) 1.0743(5) 0.1984(3) 0.0210(8) Uani 1 1 d . . . . .
N6 N 0.7098(8) 0.7410(5) 0.4457(3) 0.0229(9) Uani 1 1 d . . . . .
N1 N -0.0688(8) 0.8058(5) 0.0993(3) 0.0213(9) Uani 1 1 d . . . . .
C3 C 0.4695(9) 0.6730(5) 0.2919(3) 0.0153(9) Uani 1 1 d . . . . .
C2 C 0.2774(9) 0.6742(6) 0.1950(3) 0.0167(9) Uani 1 1 d . . . . .
C1 C 0.1375(9) 0.8253(6) 0.1829(3) 0.0146(9) Uani 1 1 d . . . . .
K1 K 0.60770(9) 0.29246(6) 0.08066(3) 0.01676(18) Uani 0.092(7) 1 d . . P A 2
K2 K 0.76016(11) 1.20330(7) 0.39987(4) 0.0174(2) Uani 0.407(6) 1 d . . P B 2

loop_
_atom_site_aniso_label
_atom_site_aniso_U_11
_atom_site_aniso_U_22
_atom_site_aniso_U_33
_atom_site_aniso_U_23
_atom_site_aniso_U_13
_atom_site_aniso_U_12
Rb1 0.0200(3) 0.0189(3) 0.0136(3) 0.00170(18) -0.00010(17) 0.00981(18)
Rb2 0.0236(3) 0.0164(3) 0.0128(3) 0.0005(2) -0.0017(2) 0.0081(2)
O1 0.0278(17) 0.0200(17) 0.0191(16) -0.0035(13) -0.0021(13) 0.0072(13)
N5 0.024(2) 0.020(2) 0.0170(19) -0.0007(15) -0.0001(15) 0.0082(15)
N4 0.020(2) 0.025(2) 0.021(2) 0.0048(16) 0.0006(15) 0.0112(16)
N8 0.028(2) 0.020(2) 0.020(2) 0.0070(16) 0.0027(15) 0.0102(16)
N7 0.025(2) 0.027(2) 0.020(2) 0.0077(17) -0.0021(16) 0.0092(16)
N2 0.027(2) 0.028(2) 0.021(2) 0.0110(17) 0.0059(16) 0.0149(17)
N3 0.0230(19) 0.025(2) 0.0204(19) 0.0062(16) 0.0034(15) 0.0135(16)
N6 0.028(2) 0.024(2) 0.0170(19) 0.0054(16) 0.0012(16) 0.0068(16)
N1 0.0223(19) 0.027(2) 0.0164(19) 0.0032(16) 0.0011(15) 0.0100(16)
C3 0.019(2) 0.012(2) 0.014(2) 0.0009(17) 0.0040(16) 0.0016(17)
C2 0.014(2) 0.019(2) 0.017(2) 0.0023(18) 0.0031(16) 0.0045(17)
C1 0.016(2) 0.018(2) 0.011(2) 0.0040(17) 0.0015(16) 0.0066(16)
K1 0.0200(3) 0.0189(3) 0.0136(3) 0.00170(18) -0.00010(17) 0.00981(18)
K2 0.0236(3) 0.0164(3) 0.0128(3) 0.0005(2) -0.0017(2) 0.0081(2)

loop_
_atom_type_symbol
_atom_type_description
_atom_type_scat_dispersion_real
_atom_type_scat_dispersion_imag
_atom_type_scat_source
C C 0.0033 0.0016 'International Tables Vol C Tables 4.2.6.8 and 6.1.1.4'
K K 0.2009 0.2494 'International Tables Vol C Tables 4.2.6.8 and 6.1.1.4'
N N 0.0061 0.0033 'International Tables Vol C Tables 4.2.6.8 and 6.1.1.4'
O O 0.0106 0.0060 'International Tables Vol C Tables 4.2.6.8 and 6.1.1.4'
Rb Rb -0.9393 2.9676 'International Tables Vol C Tables 4.2.6.8 and 6.1.1.4'

loop_
_geom_angle_atom_site_label_1
_geom_angle_atom_site_label_2
_geom_angle_atom_site_label_3
_geom_angle
_geom_angle_site_symmetry_1
_geom_angle_site_symmetry_3
_geom_angle_publ_flag
O1 Rb1 O1 101.72(9) . 1_655 ?
O1 Rb1 O1 87.74(8) . 2_665 ?
O1 Rb1 O1 73.19(9) 1_655 2_665 ?
O1 Rb1 N8 54.29(9) . . ?
O1 Rb1 N8 122.98(8) 2_665 . ?
O1 Rb1 N8 75.28(9) 1_655 . ?
O1 Rb1 N2 156.11(9) . 1_645 ?
O1 Rb1 N2 70.98(9) 2_665 2_565 ?
O1 Rb1 N2 115.45(9) 2_665 1_645 ?
O1 Rb1 N2 139.63(9) 1_655 2_565 ?
O1 Rb1 N2 91.08(9) 1_655 1_645 ?
O1 Rb1 N2 94.89(9) . 2_565 ?
O1 Rb1 N3 142.04(8) . 1_645 ?
O1 Rb1 N3 125.04(8) 2_665 1_645 ?
O1 Rb1 N3 74.49(9) 1_655 1_645 ?
O1 Rb1 N1 136.65(9) 1_655 2_565 ?
O1 Rb1 N1 63.95(9) 2_665 2_565 ?
O1 Rb1 N1 71.31(9) . 2_565 ?
N8 Rb1 N3 89.10(9) . 1_645 ?
N2 Rb1 N8 141.50(9) 2_565 . ?
N2 Rb1 N8 111.38(10) 1_645 . ?
N2 Rb1 N2 87.92(10) 1_645 2_565 ?
N2 Rb1 N3 24.78(9) 1_645 1_645 ?
N2 Rb1 N3 112.51(9) 2_565 1_645 ?
N2 Rb1 N1 112.45(10) 1_645 2_565 ?
N1 Rb1 N8 123.10(9) 2_565 . ?
N1 Rb1 N2 24.70(9) 2_565 2_565 ?
N1 Rb1 N3 136.75(9) 2_565 1_645 ?
N5 Rb2 N5 84.80(10) . 2_676 ?
N5 Rb2 N4 59.75(10) . . ?
N5 Rb2 N8 105.28(9) 2_676 1_565 ?
N5 Rb2 N8 139.33(10) . 1_565 ?
N5 Rb2 N3 76.70(10) . 1_655 ?
N5 Rb2 N6 92.79(10) . 2_676 ?
N5 Rb2 N6 97.96(10) . 2_776 ?
N4 Rb2 N5 101.45(9) . 2_676 ?
N4 Rb2 N8 79.58(10) . 1_565 ?
N7 Rb2 N5 159.41(10) 1_565 . ?
N7 Rb2 N5 90.53(10) 1_565 2_676 ?
N7 Rb2 N4 101.87(10) 1_565 . ?
N7 Rb2 N8 24.68(9) 1_565 1_565 ?
N7 Rb2 N3 108.47(10) 1_565 1_655 ?
N7 Rb2 N6 75.38(10) 1_565 2_676 ?
N7 Rb2 N6 100.35(11) 1_565 2_776 ?
N3 Rb2 N5 160.90(9) 1_655 2_676 ?
N3 Rb2 N4 73.36(9) 1_655 . ?
N3 Rb2 N8 92.03(9) 1_655 1_565 ?
N3 Rb2 N6 158.61(10) 1_655 2_676 ?
N6 Rb2 N5 75.99(9) 2_776 2_676 ?
N6 Rb2 N5 24.92(9) 2_676 2_676 ?
N6 Rb2 N4 85.25(9) 2_676 . ?
N6 Rb2 N4 157.66(10) 2_776 . ?
N6 Rb2 N8 122.67(10) 2_776 1_565 ?
N6 Rb2 N8 83.86(10) 2_676 1_565 ?
N6 Rb2 N3 101.65(10) 2_776 1_655 ?
N6 Rb2 N6 98.19(10) 2_776 2_676 ?
Rb1 O1 Rb1 106.81(9) 1_455 2_665 ?
Rb1 O1 Rb1 101.72(9) . 1_455 ?
Rb1 O1 Rb1 92.26(8) . 2_665 ?
C2 O1 Rb1 107.9(3) . 2_665 ?
C2 O1 Rb1 127.5(3) . . ?
C2 O1 Rb1 116.8(2) . 1_455 ?
C2 O1 K1 127.5(3) . . ?
Rb2 N5 Rb2 95.20(10) . 2_676 ?
N6 N5 Rb2 108.9(2) . . ?
N6 N5 Rb2 73.0(2) . 2_676 ?
N6 N5 C3 104.2(3) . . ?
N6 N5 K2 108.9(2) . . ?
C3 N5 Rb2 128.9(3) . . ?
C3 N5 Rb2 131.7(3) . 2_676 ?
C3 N5 K2 128.9(3) . . ?
Rb2 N4 Rb1 110.05(10) 1_455 1_565 ?
Rb2 N4 Rb1 79.94(8) . 1_565 ?
Rb2 N4 Rb2 87.80(9) . 1_455 ?
N3 N4 Rb1 69.0(2) . 1_565 ?
N3 N4 Rb2 61.31(19) . 1_455 ?
N3 N4 Rb2 122.3(3) . . ?
N3 N4 K2 122.3(3) . . ?
C1 N4 Rb1 100.3(2) . 1_565 ?
C1 N4 Rb2 128.9(2) . . ?
C1 N4 Rb2 136.3(2) . 1_455 ?
C1 N4 N3 104.3(3) . . ?
C1 N4 K2 128.9(2) . . ?
Rb1 N8 Rb2 83.88(8) . 1_545 ?
N7 N8 Rb1 140.1(3) . . ?
N7 N8 Rb2 64.8(2) . 1_545 ?
N7 N8 C3 104.6(3) . . ?
N7 N8 K1 140.1(3) . . ?
C3 N8 Rb1 112.9(3) . . ?
C3 N8 Rb2 157.3(3) . 1_545 ?
C3 N8 K1 112.9(3) . . ?
Rb2 N7 Rb2 101.48(11) 1_545 2_776 ?
N8 N7 Rb2 162.8(3) . 2_776 ?
N8 N7 Rb2 90.5(2) . 1_545 ?
N6 N7 Rb2 150.7(3) . 1_545 ?
N6 N7 Rb2 64.8(2) . 2_776 ?
N6 N7 N8 109.4(3) . . ?
Rb1 N2 Rb1 92.08(10) 1_465 2_565 ?
N3 N2 Rb1 171.9(2) . 2_565 ?
N3 N2 Rb1 83.7(2) . 1_465 ?
N1 N2 Rb1 76.0(2) . 2_565 ?
N1 N2 Rb1 166.4(3) . 1_465 ?
N1 N2 N3 109.0(3) . . ?
Rb1 N3 Rb1 87.73(9) 1_465 1_565 ?
Rb2 N3 Rb1 128.91(12) 1_455 1_565 ?
Rb2 N3 Rb1 87.06(9) 1_455 1_465 ?
N4 N3 Rb1 176.1(3) . 1_465 ?
N4 N3 Rb1 88.3(2) . 1_565 ?
N4 N3 Rb2 95.2(2) . 1_455 ?
N2 N3 Rb1 96.6(2) . 1_565 ?
N2 N3 Rb1 71.6(2) . 1_465 ?
N2 N3 Rb2 129.2(2) . 1_455 ?
N2 N3 N4 109.2(3) . . ?
Rb2 N6 Rb2 102.77(10) 2_776 . ?
Rb2 N6 Rb2 98.19(10) 2_776 2_676 ?
Rb2 N6 Rb2 84.79(9) 2_676 . ?
N5 N6 Rb2 50.4(2) . . ?
N5 N6 Rb2 82.1(2) . 2_676 ?
N5 N6 Rb2 153.1(3) . 2_776 ?
N7 N6 Rb2 140.7(2) . . ?
N7 N6 Rb2 90.7(2) . 2_776 ?
N7 N6 Rb2 130.1(3) . 2_676 ?
N7 N6 N5 109.7(3) . . ?
Rb1 N1 Rb1 88.69(8) 2_565 2_665 ?
N2 N1 Rb1 79.3(2) . 2_565 ?
N2 N1 Rb1 124.1(2) . 2_665 ?
N2 N1 C1 105.1(3) . . ?
C1 N1 Rb1 94.9(2) . 2_665 ?
C1 N1 Rb1 171.2(3) . 2_565 ?
N5 C3 C2 125.9(4) . . ?
N8 C3 N5 112.0(4) . . ?
N8 C3 C2 122.0(4) . . ?
Rb1 C2 Rb1 82.34(9) 2_665 1_455 ?
O1 C2 Rb1 45.6(2) . 1_455 ?
O1 C2 Rb1 53.1(2) . 2_665 ?
O1 C2 C3 118.6(4) . . ?
O1 C2 C1 119.1(4) . . ?
C3 C2 Rb1 123.9(3) . 1_455 ?
C3 C2 Rb1 136.9(2) . 2_665 ?
C3 C2 C1 122.3(3) . . ?
C1 C2 Rb1 81.3(2) . 2_665 ?
C1 C2 Rb1 97.0(2) . 1_455 ?
N4 C1 Rb1 131.4(3) . 2_665 ?
N4 C1 N1 112.4(4) . . ?
N4 C1 C2 128.4(4) . . ?
N1 C1 Rb1 63.8(2) . 2_665 ?
N1 C1 C2 119.1(3) . . ?
C2 C1 Rb1 75.3(2) . 2_665 ?
O1 K1 O1 87.74(8) . 2_665 ?
O1 K1 O1 101.72(9) . 1_655 ?
O1 K1 O1 73.19(9) 1_655 2_665 ?
O1 K1 N8 54.29(9) . . ?
O1 K1 N8 75.28(9) 1_655 . ?
O1 K1 N8 122.98(8) 2_665 . ?
O1 K1 N2 139.63(9) 1_655 2_565 ?
O1 K1 N2 115.45(9) 2_665 1_645 ?
O1 K1 N2 91.08(9) 1_655 1_645 ?
O1 K1 N2 94.89(9) . 2_565 ?
O1 K1 N2 70.98(9) 2_665 2_565 ?
O1 K1 N2 156.11(9) . 1_645 ?
O1 K1 N3 74.49(9) 1_655 1_645 ?
O1 K1 N3 125.04(8) 2_665 1_645 ?
O1 K1 N3 142.04(8) . 1_645 ?
O1 K1 N1 63.95(9) 2_665 2_565 ?
O1 K1 N1 71.31(9) . 2_565 ?
O1 K1 N1 136.65(9) 1_655 2_565 ?
N8 K1 N3 89.10(9) . 1_645 ?
N2 K1 N8 111.38(10) 1_645 . ?
N2 K1 N8 141.50(9) 2_565 . ?
N2 K1 N2 87.92(10) 1_645 2_565 ?
N2 K1 N3 24.78(9) 1_645 1_645 ?
N2 K1 N3 112.51(9) 2_565 1_645 ?
N2 K1 N1 112.45(10) 1_645 2_565 ?
N1 K1 N8 123.10(9) 2_565 . ?
N1 K1 N2 24.70(9) 2_565 2_565 ?
N1 K1 N3 136.75(9) 2_565 1_645 ?
N5 K2 N5 84.80(10) . 2_676 ?
N5 K2 N4 59.75(10) . . ?
N5 K2 N8 105.28(9) 2_676 1_565 ?
N5 K2 N8 139.33(10) . 1_565 ?
N5 K2 N3 76.70(10) . 1_655 ?
N5 K2 N6 92.79(10) . 2_676 ?
N5 K2 N6 97.96(10) . 2_776 ?
N4 K2 N5 101.45(9) . 2_676 ?
N4 K2 N8 79.58(10) . 1_565 ?
N7 K2 N5 90.53(10) 1_565 2_676 ?
N7 K2 N5 159.41(10) 1_565 . ?
N7 K2 N4 101.87(10) 1_565 . ?
N7 K2 N8 24.68(9) 1_565 1_565 ?
N7 K2 N3 108.47(10) 1_565 1_655 ?
N7 K2 N6 100.35(11) 1_565 2_776 ?
N7 K2 N6 75.38(10) 1_565 2_676 ?
N3 K2 N5 160.90(9) 1_655 2_676 ?
N3 K2 N4 73.36(9) 1_655 . ?
N3 K2 N8 92.03(9) 1_655 1_565 ?
N3 K2 N6 158.61(10) 1_655 2_676 ?
N6 K2 N5 24.92(9) 2_676 2_676 ?
N6 K2 N5 75.99(9) 2_776 2_676 ?
N6 K2 N4 85.25(9) 2_676 . ?
N6 K2 N4 157.66(10) 2_776 . ?
N6 K2 N8 122.67(10) 2_776 1_565 ?
N6 K2 N8 83.86(10) 2_676 1_565 ?
N6 K2 N3 101.65(10) 2_776 1_655 ?
N6 K2 N6 98.19(10) 2_776 2_676 ?

loop_
_geom_bond_atom_site_label_1
_geom_bond_atom_site_label_2
_geom_bond_distance
_geom_bond_site_symmetry_2
_geom_bond_publ_flag
Rb1 O1 2.890(3) . ?
Rb1 O1 3.022(3) 2_665 ?
Rb1 O1 2.898(3) 1_655 ?
Rb1 N8 3.165(4) . ?
Rb1 N2 3.039(4) 1_645 ?
Rb1 N2 3.149(4) 2_565 ?
Rb1 N3 3.183(4) 1_645 ?
Rb1 N1 3.109(4) 2_565 ?
Rb2 N5 3.137(3) 2_676 ?
Rb2 N5 2.905(4) . ?
Rb2 N4 3.073(4) . ?
Rb2 N8 3.198(4) 1_565 ?
Rb2 N7 2.894(4) 1_565 ?
Rb2 N3 2.988(3) 1_655 ?
Rb2 N6 3.028(4) 2_676 ?
Rb2 N6 2.910(4) 2_776 ?
O1 C2 1.233(5) . ?
O1 K1 2.890(3) . ?
N5 N6 1.335(5) . ?
N5 C3 1.349(5) . ?
N5 K2 2.905(4) . ?
N4 N3 1.357(5) . ?
N4 C1 1.334(5) . ?
N4 K2 3.073(4) . ?
N8 N7 1.335(5) . ?
N8 C3 1.338(5) . ?
N8 K1 3.165(4) . ?
N7 N6 1.333(5) . ?
N2 N3 1.343(5) . ?
N2 N1 1.339(5) . ?
N1 C1 1.341(5) . ?
C3 C2 1.472(6) . ?
C2 C1 1.472(6) . ?

loop_
_geom_torsion_atom_site_label_1
_geom_torsion_atom_site_label_2
_geom_torsion_atom_site_label_3
_geom_torsion_atom_site_label_4
_geom_torsion
_geom_torsion_site_symmetry_1
_geom_torsion_site_symmetry_2
_geom_torsion_site_symmetry_3
_geom_torsion_site_symmetry_4
_geom_torsion_publ_flag
Rb1 O1 C2 Rb1 -132.4(4) . . . 1_455 ?
Rb1 O1 C2 Rb1 120.2(3) 2_665 . . 1_455 ?
Rb1 O1 C2 Rb1 -120.2(3) 1_455 . . 2_665 ?
Rb1 O1 C2 Rb1 107.4(3) . . . 2_665 ?
Rb1 O1 C2 C3 -129.1(3) 2_665 . . . ?
Rb1 O1 C2 C3 110.8(3) 1_455 . . . ?
Rb1 O1 C2 C3 -21.6(5) . . . . ?
Rb1 O1 C2 C1 50.7(4) 2_665 . . . ?
Rb1 O1 C2 C1 158.2(3) . . . . ?
Rb1 O1 C2 C1 -69.5(4) 1_455 . . . ?
Rb1 N4 N3 Rb2 -128.93(13) 1_565 . . 1_455 ?
Rb1 N4 N3 N2 96.4(3) 1_565 . . . ?
Rb1 N4 C1 Rb1 3.5(3) 1_565 . . 2_665 ?
Rb1 N4 C1 N1 -70.7(3) 1_565 . . . ?
Rb1 N4 C1 C2 109.0(4) 1_565 . . . ?
Rb1 N8 N7 Rb2 92.9(9) . . . 2_776 ?
Rb1 N8 N7 Rb2 -41.8(4) . . . 1_545 ?
Rb1 N8 N7 N6 160.0(3) . . . . ?
Rb1 N8 C3 N5 -166.3(2) . . . . ?
Rb1 N8 C3 C2 14.1(5) . . . . ?
Rb1 N2 N3 Rb1 -85.39(10) 1_465 . . 1_565 ?
Rb1 N2 N3 Rb2 70.0(3) 1_465 . . 1_455 ?
Rb1 N2 N3 N4 -175.9(3) 1_465 . . . ?
Rb1 N2 N1 Rb1 -29.4(11) 1_465 . . 2_565 ?
Rb1 N2 N1 Rb1 81.1(2) 2_565 . . 2_665 ?
Rb1 N2 N1 Rb1 51.7(12) 1_465 . . 2_665 ?
Rb1 N2 N1 C1 -172.2(3) 2_565 . . . ?
Rb1 N2 N1 C1 158.5(10) 1_465 . . . ?
Rb1 N1 C1 N4 126.4(3) 2_665 . . . ?
Rb1 N1 C1 C2 -53.3(4) 2_665 . . . ?
Rb1 C2 C1 Rb1 -81.11(10) 1_455 . . 2_665 ?
Rb1 C2 C1 N4 -131.6(4) 2_665 . . . ?
Rb1 C2 C1 N4 147.3(4) 1_455 . . . ?
Rb1 C2 C1 N1 48.1(3) 2_665 . . . ?
Rb1 C2 C1 N1 -33.1(4) 1_455 . . . ?
Rb2 N5 N6 Rb2 89.74(14) . . . 2_676 ?
Rb2 N5 N6 Rb2 -89.74(14) 2_676 . . . ?
Rb2 N5 N6 Rb2 -92.6(5) 2_676 . . 2_776 ?
Rb2 N5 N6 Rb2 -2.9(6) . . . 2_776 ?
Rb2 N5 N6 N7 -140.4(3) . . . . ?
Rb2 N5 N6 N7 129.8(3) 2_676 . . . ?
Rb2 N5 C3 N8 129.4(3) . . . . ?
Rb2 N5 C3 N8 -79.5(4) 2_676 . . . ?
Rb2 N5 C3 C2 -51.0(5) . . . . ?
Rb2 N5 C3 C2 100.1(4) 2_676 . . . ?
Rb2 N4 N3 Rb1 62.4(2) . . . 1_565 ?
Rb2 N4 N3 Rb1 128.93(13) 1_455 . . 1_565 ?
Rb2 N4 N3 Rb2 -66.6(2) . . . 1_455 ?
Rb2 N4 N3 N2 158.8(2) . . . . ?
Rb2 N4 N3 N2 -134.7(3) 1_455 . . . ?
Rb2 N4 C1 Rb1 -81.9(4) . . . 2_665 ?
Rb2 N4 C1 Rb1 137.5(2) 1_455 . . 2_665 ?
Rb2 N4 C1 N1 -156.0(3) . . . . ?
Rb2 N4 C1 N1 63.4(5) 1_455 . . . ?
Rb2 N4 C1 C2 -116.9(4) 1_455 . . . ?
Rb2 N4 C1 C2 23.7(6) . . . . ?
Rb2 N8 N7 Rb2 134.7(9) 1_545 . . 2_776 ?
Rb2 N8 N7 N6 -158.2(3) 1_545 . . . ?
Rb2 N8 C3 N5 58.7(8) 1_545 . . . ?
Rb2 N8 C3 C2 -120.9(6) 1_545 . . . ?
Rb2 N7 N6 Rb2 67.0(5) 1_545 . . 2_776 ?
Rb2 N7 N6 Rb2 178.4(2) 1_545 . . . ?
Rb2 N7 N6 Rb2 -34.3(7) 1_545 . . 2_676 ?
Rb2 N7 N6 Rb2 -101.4(3) 2_776 . . 2_676 ?
Rb2 N7 N6 Rb2 111.4(4) 2_776 . . . ?
Rb2 N7 N6 N5 162.2(3) 2_776 . . . ?
Rb2 N7 N6 N5 -130.7(5) 1_545 . . . ?
O1 C2 C1 Rb1 -38.8(3) . . . 2_665 ?
O1 C2 C1 N4 -170.4(4) . . . . ?
O1 C2 C1 N1 9.3(6) . . . . ?
N5 C3 C2 Rb1 117.3(4) . . . 2_665 ?
N5 C3 C2 Rb1 -123.9(4) . . . 1_455 ?
N5 C3 C2 O1 -177.4(4) . . . . ?
N5 C3 C2 C1 2.8(6) . . . . ?
N8 N7 N6 Rb2 -162.5(3) . . . 2_776 ?
N8 N7 N6 Rb2 -51.1(5) . . . . ?
N8 N7 N6 Rb2 96.1(4) . . . 2_676 ?
N8 N7 N6 N5 -0.3(4) . . . . ?
N8 C3 C2 Rb1 55.7(5) . . . 1_455 ?
N8 C3 C2 Rb1 -63.2(5) . . . 2_665 ?
N8 C3 C2 O1 2.1(6) . . . . ?
N8 C3 C2 C1 -177.6(4) . . . . ?
N7 N8 C3 N5 -0.3(5) . . . . ?
N7 N8 C3 C2 -179.9(3) . . . . ?
N2 N1 C1 Rb1 -127.2(3) . . . 2_665 ?
N2 N1 C1 N4 -0.8(4) . . . . ?
N2 N1 C1 C2 179.4(3) . . . . ?
N3 N4 C1 Rb1 74.3(4) . . . 2_665 ?
N3 N4 C1 N1 0.1(4) . . . . ?
N3 N4 C1 C2 179.8(4) . . . . ?
N3 N2 N1 Rb1 173.4(3) . . . 2_565 ?
N3 N2 N1 Rb1 -105.6(3) . . . 2_665 ?
N3 N2 N1 C1 1.2(4) . . . . ?
N6 N5 C3 N8 0.2(5) . . . . ?
N6 N5 C3 C2 179.7(4) . . . . ?
N1 N2 N3 Rb1 174.7(3) . . . 1_465 ?
N1 N2 N3 Rb1 89.3(3) . . . 1_565 ?
N1 N2 N3 Rb2 -115.2(3) . . . 1_455 ?
N1 N2 N3 N4 -1.2(4) . . . . ?
C3 N5 N6 Rb2 137.6(5) . . . 2_776 ?
C3 N5 N6 Rb2 -129.8(3) . . . 2_676 ?
C3 N5 N6 Rb2 140.5(4) . . . . ?
C3 N5 N6 N7 0.1(4) . . . . ?
C3 N8 N7 Rb2 158.5(3) . . . 1_545 ?
C3 N8 N7 Rb2 -66.8(10) . . . 2_776 ?
C3 N8 N7 N6 0.4(4) . . . . ?
C3 C2 C1 Rb1 141.0(4) . . . 2_665 ?
C3 C2 C1 N4 9.4(6) . . . . ?
C3 C2 C1 N1 -171.0(3) . . . . ?
C1 N4 N3 Rb1 -95.7(3) . . . 1_565 ?
C1 N4 N3 Rb2 135.3(3) . . . 1_455 ?
C1 N4 N3 N2 0.6(4) . . . . ?
K1 O1 C2 C3 -21.6(5) . . . . ?
K1 O1 C2 C1 158.2(3) . . . . ?
K1 N8 N7 N6 160.0(3) . . . . ?
K1 N8 C3 N5 -166.3(2) . . . . ?
K1 N8 C3 C2 14.1(5) . . . . ?
K2 N5 N6 N7 -140.4(3) . . . . ?
K2 N5 C3 N8 129.4(3) . . . . ?
K2 N5 C3 C2 -51.0(5) . . . . ?
K2 N4 N3 N2 158.8(2) . . . . ?
K2 N4 C1 N1 -156.0(3) . . . . ?
K2 N4 C1 C2 23.7(6) . . . . ?
